data_4312146
loop_
_publ_author_name
'\/Lukasz Dobrzycki'
'Ewa Bulska'
'Dorota Anna Pawlak'
'Zygmunt Frukacz'
'Krzysztof Wo\'zniak'

_publ_section_title
;
 Structure of YAG Crystals Doped/Substituted with Erbium and Ytterbium
;
_journal_name_full 'Inorganic Chemistry'
_journal_page_first 7656
_journal_page_last 7664
_journal_paper_doi 10.1021/ic049920z
_journal_volume 43
_journal_year 2004
_chemical_formula_sum 'Al5 O12 Y2.21 Yb0.8'
_chemical_formula_weight 660.51
_chemical_name_systematic
; 
 ? 
;
_space_group_IT_number 230
_symmetry_cell_setting cubic
_symmetry_space_group_name_Hall '-I 4bd 2c 3'
_symmetry_space_group_name_H-M 'I a -3 d'
_atom_sites_solution_hydrogens geom
_atom_sites_solution_primary direct
_atom_sites_solution_secondary difmap
_audit_creation_method SHELXL-97
_cell_angle_alpha 90.00
_cell_angle_beta 90.00
_cell_angle_gamma 90.00
_cell_formula_units_Z 8
_cell_length_a 11.9729(14)
_cell_length_b 11.9729(14)
_cell_length_c 11.9729(14)
_cell_measurement_temperature 293(2)
_cell_volume 1716.3(3)
_computing_structure_refinement 'SHELXL-97 (Sheldrick, 1997)'
_computing_structure_solution 'SHELXS-97 (Sheldrick, 1990)'
_diffrn_ambient_temperature 293(2)
_diffrn_measured_fraction_theta_full 1.000
_diffrn_measured_fraction_theta_max 1.000
_diffrn_radiation_monochromator graphite
_diffrn_radiation_source 'fine-focus sealed tube'
_diffrn_radiation_type MoK\a
_diffrn_radiation_wavelength 0.71073
_diffrn_reflns_av_R_equivalents 0.0000
_diffrn_reflns_av_sigmaI/netI 0.0785
_diffrn_reflns_limit_h_max 12
_diffrn_reflns_limit_h_min 0
_diffrn_reflns_limit_k_max 15
_diffrn_reflns_limit_k_min 0
_diffrn_reflns_limit_l_max 21
_diffrn_reflns_limit_l_min 2
_diffrn_reflns_number 461
_diffrn_reflns_theta_full 40.26
_diffrn_reflns_theta_max 40.26
_diffrn_reflns_theta_min 4.17
_exptl_absorpt_coefficient_mu 23.973
_exptl_crystal_density_diffrn 5.112
_exptl_crystal_density_method 'not measured'
_exptl_crystal_F_000 2421
_refine_diff_density_max 0.977
_refine_diff_density_min -0.927
_refine_diff_density_rms 0.159
_refine_ls_extinction_coef 0.00078(2)
_refine_ls_extinction_expression Fc^*^=kFc[1+0.001xFc^2^\l^3^/sin(2\q)]^-1/4^
_refine_ls_extinction_method SHELXL
_refine_ls_goodness_of_fit_ref 0.431
_refine_ls_hydrogen_treatment mixed
_refine_ls_matrix_type full
_refine_ls_number_parameters 18
_refine_ls_number_reflns 461
_refine_ls_number_restraints 0
_refine_ls_restrained_S_all 0.431
_refine_ls_R_factor_all 0.0365
_refine_ls_R_factor_gt 0.0146
_refine_ls_shift/su_max 0.428
_refine_ls_shift/su_mean 0.024
_refine_ls_structure_factor_coef Fsqd
_refine_ls_weighting_details 'calc w=1/[\s^2^(Fo^2^)+(0.0000P)^2^+0.0000P] where P=(Fo^2^+2Fc^2^)/3'
_refine_ls_weighting_scheme calc
_refine_ls_wR_factor_gt 0.0265
_refine_ls_wR_factor_ref 0.0288
_reflns_number_gt 292
_reflns_number_total 461
_reflns_threshold_expression >2sigma(I)
_cod_data_source_file ic049920zsi20040119_085908_16.cif
_cod_data_source_block yb25
_cod_original_formula_sum 'Al5 O12 Y2.21 Yb0.80'
_cod_database_code 4312146

loop_
_symmetry_equiv_pos_as_xyz
'x, y, z'
'-x+1/2, -y, z+1/2'
'-x, y+1/2, -z+1/2'
'x+1/2, -y+1/2, -z'
'z, x, y'
'z+1/2, -x+1/2, -y'
'-z+1/2, -x, y+1/2'
'-z, x+1/2, -y+1/2'
'y, z, x'
'-y, z+1/2, -x+1/2'
'y+1/2, -z+1/2, -x'
'-y+1/2, -z, x+1/2'
'y+3/4, x+1/4, -z+1/4'
'-y+3/4, -x+3/4, -z+3/4'
'y+1/4, -x+1/4, z+3/4'
'-y+1/4, x+3/4, z+1/4'
'x+3/4, z+1/4, -y+1/4'
'-x+1/4, z+3/4, y+1/4'
'-x+3/4, -z+3/4, -y+3/4'
'x+1/4, -z+1/4, y+3/4'
'z+3/4, y+1/4, -x+1/4'
'z+1/4, -y+1/4, x+3/4'
'-z+1/4, y+3/4, x+1/4'
'-z+3/4, -y+3/4, -x+3/4'
'x+1/2, y+1/2, z+1/2'
'-x+1, -y+1/2, z+1'
'-x+1/2, y+1, -z+1'
'x+1, -y+1, -z+1/2'
'z+1/2, x+1/2, y+1/2'
'z+1, -x+1, -y+1/2'
'-z+1, -x+1/2, y+1'
'-z+1/2, x+1, -y+1'
'y+1/2, z+1/2, x+1/2'
'-y+1/2, z+1, -x+1'
'y+1, -z+1, -x+1/2'
'-y+1, -z+1/2, x+1'
'y+5/4, x+3/4, -z+3/4'
'-y+5/4, -x+5/4, -z+5/4'
'y+3/4, -x+3/4, z+5/4'
'-y+3/4, x+5/4, z+3/4'
'x+5/4, z+3/4, -y+3/4'
'-x+3/4, z+5/4, y+3/4'
'-x+5/4, -z+5/4, -y+5/4'
'x+3/4, -z+3/4, y+5/4'
'z+5/4, y+3/4, -x+3/4'
'z+3/4, -y+3/4, x+5/4'
'-z+3/4, y+5/4, x+3/4'
'-z+5/4, -y+5/4, -x+5/4'
'-x, -y, -z'
'x-1/2, y, -z-1/2'
'x, -y-1/2, z-1/2'
'-x-1/2, y-1/2, z'
'-z, -x, -y'
'-z-1/2, x-1/2, y'
'z-1/2, x, -y-1/2'
'z, -x-1/2, y-1/2'
'-y, -z, -x'
'y, -z-1/2, x-1/2'
'-y-1/2, z-1/2, x'
'y-1/2, z, -x-1/2'
'-y-3/4, -x-1/4, z-1/4'
'y-3/4, x-3/4, z-3/4'
'-y-1/4, x-1/4, -z-3/4'
'y-1/4, -x-3/4, -z-1/4'
'-x-3/4, -z-1/4, y-1/4'
'x-1/4, -z-3/4, -y-1/4'
'x-3/4, z-3/4, y-3/4'
'-x-1/4, z-1/4, -y-3/4'
'-z-3/4, -y-1/4, x-1/4'
'-z-1/4, y-1/4, -x-3/4'
'z-1/4, -y-3/4, -x-1/4'
'z-3/4, y-3/4, x-3/4'
'-x+1/2, -y+1/2, -z+1/2'
'x, y+1/2, -z'
'x+1/2, -y, z'
'-x, y, z+1/2'
'-z+1/2, -x+1/2, -y+1/2'
'-z, x, y+1/2'
'z, x+1/2, -y'
'z+1/2, -x, y'
'-y+1/2, -z+1/2, -x+1/2'
'y+1/2, -z, x'
'-y, z, x+1/2'
'y, z+1/2, -x'
'-y-1/4, -x+1/4, z+1/4'
'y-1/4, x-1/4, z-1/4'
'-y+1/4, x+1/4, -z-1/4'
'y+1/4, -x-1/4, -z+1/4'
'-x-1/4, -z+1/4, y+1/4'
'x+1/4, -z-1/4, -y+1/4'
'x-1/4, z-1/4, y-1/4'
'-x+1/4, z+1/4, -y-1/4'
'-z-1/4, -y+1/4, x+1/4'
'-z+1/4, y+1/4, -x-1/4'
'z+1/4, -y-1/4, -x+1/4'
'z-1/4, y-1/4, x-1/4'

loop_
_atom_site_label
_atom_site_type_symbol
_atom_site_fract_x
_atom_site_fract_y
_atom_site_fract_z
_atom_site_U_iso_or_equiv
_atom_site_adp_type
_atom_site_occupancy
_atom_site_symmetry_multiplicity
_atom_site_calc_flag
_atom_site_refinement_flags
_atom_site_disorder_assembly
_atom_site_disorder_group
Yb1 Yb 0.1250 0.0000 0.2500 0.00338(7) Uani 0.26 4 d SP . .
Y1 Y 0.1250 0.0000 0.2500 0.00338(7) Uani 0.74 4 d SP . .
Al1 Al 0.0000 0.0000 0.0000 0.00081(19) Uani 1 6 d S . .
Al2 Al 0.3750 0.0000 0.2500 0.00016(19) Uani 1 4 d S . .
O1 O 0.27999(14) 0.10111(13) 0.19929(14) 0.0027(3) Uani 1 1 d . . .

loop_
_atom_site_aniso_label
_atom_site_aniso_U_11
_atom_site_aniso_U_22
_atom_site_aniso_U_33
_atom_site_aniso_U_23
_atom_site_aniso_U_13
_atom_site_aniso_U_12
Yb1 0.00299(12) 0.00358(9) 0.00358(9) 0.00037(14) 0.000 0.000
Y1 0.00299(12) 0.00358(9) 0.00358(9) 0.00037(14) 0.000 0.000
Al1 0.00081(19) 0.00081(19) 0.00081(19) -0.0001(4) -0.0001(4) -0.0001(4)
Al2 0.0000(5) 0.0002(3) 0.0002(3) 0.000 0.000 0.000
O1 0.0017(6) 0.0025(6) 0.0039(6) 0.0001(5) 0.0004(5) 0.0008(4)

loop_
_atom_type_symbol
_atom_type_description
_atom_type_scat_dispersion_real
_atom_type_scat_dispersion_imag
_atom_type_scat_source
O O 0.0106 0.0060 'International Tables Vol C Tables 4.2.6.8 and 6.1.1.4'
Al Al 0.0645 0.0514 'International Tables Vol C Tables 4.2.6.8 and 6.1.1.4'
Y Y -2.7962 3.5667 'International Tables Vol C Tables 4.2.6.8 and 6.1.1.4'
Yb Yb -0.3850 5.5486 'International Tables Vol C Tables 4.2.6.8 and 6.1.1.4'

loop_
_geom_angle_atom_site_label_1
_geom_angle_atom_site_label_2
_geom_angle_atom_site_label_3
_geom_angle
_geom_angle_site_symmetry_1
_geom_angle_site_symmetry_3
_geom_angle_publ_flag
O1 Yb1 O1 111.96(8) 43_444 . ?
O1 Yb1 O1 158.59(8) 43_444 28_445 ?
O1 Yb1 O1 72.24(8) . 28_445 ?
O1 Yb1 O1 72.24(8) 43_444 18_545 ?
O1 Yb1 O1 158.59(8) . 18_545 ?
O1 Yb1 O1 111.96(8) 28_445 18_545 ?
O1 Yb1 O1 124.99(4) 43_444 16_545 ?
O1 Yb1 O1 94.97(5) . 16_545 ?
O1 Yb1 O1 73.93(7) 28_445 16_545 ?
O1 Yb1 O1 67.46(8) 18_545 16_545 ?
O1 Yb1 O1 94.97(5) 43_444 35_445 ?
O1 Yb1 O1 124.99(4) . 35_445 ?
O1 Yb1 O1 67.46(8) 28_445 35_445 ?
O1 Yb1 O1 73.93(7) 18_545 35_445 ?
O1 Yb1 O1 107.71(8) 16_545 35_445 ?
O1 Yb1 O1 73.93(7) 43_444 9 ?
O1 Yb1 O1 67.46(8) . 9 ?
O1 Yb1 O1 124.99(4) 28_445 9 ?
O1 Yb1 O1 94.97(5) 18_545 9 ?
O1 Yb1 O1 73.95(8) 16_545 9 ?
O1 Yb1 O1 166.48(8) 35_445 9 ?
O1 Yb1 O1 67.46(8) 43_444 38_444 ?
O1 Yb1 O1 73.93(7) . 38_444 ?
O1 Yb1 O1 94.97(5) 28_445 38_444 ?
O1 Yb1 O1 124.99(4) 18_545 38_444 ?
O1 Yb1 O1 166.48(8) 16_545 38_444 ?
O1 Yb1 O1 73.95(8) 35_445 38_444 ?
O1 Yb1 O1 107.71(8) 9 38_444 ?
O1 Yb1 Al2 143.88(4) 43_444 . ?
O1 Yb1 Al2 36.12(4) . . ?
O1 Yb1 Al2 36.12(4) 28_445 . ?
O1 Yb1 Al2 143.88(4) 18_545 . ?
O1 Yb1 Al2 83.24(4) 16_545 . ?
O1 Yb1 Al2 96.76(4) 35_445 . ?
O1 Yb1 Al2 96.76(4) 9 . ?
O1 Yb1 Al2 83.24(4) 38_444 . ?
O1 Yb1 Al2 36.12(4) 43_444 50_556 ?
O1 Yb1 Al2 143.88(4) . 50_556 ?
O1 Yb1 Al2 143.88(4) 28_445 50_556 ?
O1 Yb1 Al2 36.12(4) 18_545 50_556 ?
O1 Yb1 Al2 96.76(4) 16_545 50_556 ?
O1 Yb1 Al2 83.24(4) 35_445 50_556 ?
O1 Yb1 Al2 83.24(4) 9 50_556 ?
O1 Yb1 Al2 96.76(4) 38_444 50_556 ?
Al2 Yb1 Al2 180.0 . 50_556 ?
O1 Yb1 Al1 33.64(4) 43_444 . ?
O1 Yb1 Al1 97.17(4) . . ?
O1 Yb1 Al1 126.70(4) 28_445 . ?
O1 Yb1 Al1 96.32(4) 18_545 . ?
O1 Yb1 Al1 158.59(4) 16_545 . ?
O1 Yb1 Al1 79.35(4) 35_445 . ?
O1 Yb1 Al1 94.56(4) 9 . ?
O1 Yb1 Al1 34.34(4) 38_444 . ?
Al2 Yb1 Al1 116.6 . . ?
Al2 Yb1 Al1 63.4 50_556 . ?
O1 Yb1 Al1 97.17(4) 43_444 38_444 ?
O1 Yb1 Al1 33.64(4) . 38_444 ?
O1 Yb1 Al1 96.32(4) 28_445 38_444 ?
O1 Yb1 Al1 126.70(4) 18_545 38_444 ?
O1 Yb1 Al1 79.35(4) 16_545 38_444 ?
O1 Yb1 Al1 158.59(4) 35_445 38_444 ?
O1 Yb1 Al1 34.34(4) 9 38_444 ?
O1 Yb1 Al1 94.56(4) 38_444 38_444 ?
Al2 Yb1 Al1 63.4 . 38_444 ?
Al2 Yb1 Al1 116.6 50_556 38_444 ?
Al1 Yb1 Al1 101.5 . 38_444 ?
O1 Al1 O1 180.00(14) 96 48_444 ?
O1 Al1 O1 86.50(7) 96 91 ?
O1 Al1 O1 93.50(7) 48_444 91 ?
O1 Al1 O1 86.50(7) 96 86 ?
O1 Al1 O1 93.50(7) 48_444 86 ?
O1 Al1 O1 86.50(7) 91 86 ?
O1 Al1 O1 93.50(7) 96 38_444 ?
O1 Al1 O1 86.50(7) 48_444 38_444 ?
O1 Al1 O1 93.50(7) 91 38_444 ?
O1 Al1 O1 180.00(14) 86 38_444 ?
O1 Al1 O1 93.50(7) 96 43_444 ?
O1 Al1 O1 86.50(7) 48_444 43_444 ?
O1 Al1 O1 180.00(10) 91 43_444 ?
O1 Al1 O1 93.50(7) 86 43_444 ?
O1 Al1 O1 86.50(7) 38_444 43_444 ?
O1 Al1 Yb1 88.52(5) 96 . ?
O1 Al1 Yb1 91.48(5) 48_444 . ?
O1 Al1 Yb1 138.41(5) 91 . ?
O1 Al1 Yb1 134.36(5) 86 . ?
O1 Al1 Yb1 45.64(5) 38_444 . ?
O1 Al1 Yb1 41.59(5) 43_444 . ?
O1 Al1 Yb1 45.64(5) 96 53 ?
O1 Al1 Yb1 134.36(5) 48_444 53 ?
O1 Al1 Yb1 91.48(5) 91 53 ?
O1 Al1 Yb1 41.59(5) 86 53 ?
O1 Al1 Yb1 138.41(5) 38_444 53 ?
O1 Al1 Yb1 88.52(5) 43_444 53 ?
Yb1 Al1 Yb1 113.6 . 53 ?
O1 Al1 Yb1 138.41(5) 96 9 ?
O1 Al1 Yb1 41.59(5) 48_444 9 ?
O1 Al1 Yb1 134.36(5) 91 9 ?
O1 Al1 Yb1 88.52(5) 86 9 ?
O1 Al1 Yb1 91.48(5) 38_444 9 ?
O1 Al1 Yb1 45.64(5) 43_444 9 ?
Yb1 Al1 Yb1 66.4 . 9 ?
Yb1 Al1 Yb1 113.6 53 9 ?
O1 Al1 Yb1 41.59(5) 96 57 ?
O1 Al1 Yb1 138.41(5) 48_444 57 ?
O1 Al1 Yb1 45.64(5) 91 57 ?
O1 Al1 Yb1 91.48(5) 86 57 ?
O1 Al1 Yb1 88.52(5) 38_444 57 ?
O1 Al1 Yb1 134.36(5) 43_444 57 ?
Yb1 Al1 Yb1 113.6 . 57 ?
Yb1 Al1 Yb1 66.4 53 57 ?
Yb1 Al1 Yb1 180.0 9 57 ?
O1 Al1 Y1 91.48(5) 96 49 ?
O1 Al1 Y1 88.52(5) 48_444 49 ?
O1 Al1 Y1 41.59(5) 91 49 ?
O1 Al1 Y1 45.64(5) 86 49 ?
O1 Al1 Y1 134.36(5) 38_444 49 ?
O1 Al1 Y1 138.41(5) 43_444 49 ?
Yb1 Al1 Y1 180.0 . 49 ?
Yb1 Al1 Y1 66.4 53 49 ?
Yb1 Al1 Y1 113.6 9 49 ?
Yb1 Al1 Y1 66.4 57 49 ?
O1 Al1 Y1 134.36(5) 96 5 ?
O1 Al1 Y1 45.64(5) 48_444 5 ?
O1 Al1 Y1 88.52(5) 91 5 ?
O1 Al1 Y1 138.41(5) 86 5 ?
O1 Al1 Y1 41.59(5) 38_444 5 ?
O1 Al1 Y1 91.48(5) 43_444 5 ?
Yb1 Al1 Y1 66.4 . 5 ?
Yb1 Al1 Y1 180.0 53 5 ?
Yb1 Al1 Y1 66.4 9 5 ?
Yb1 Al1 Y1 113.6 57 5 ?
Y1 Al1 Y1 113.6 49 5 ?
O1 Al1 Y1 45.64(5) 96 53 ?
O1 Al1 Y1 134.36(5) 48_444 53 ?
O1 Al1 Y1 91.48(5) 91 53 ?
O1 Al1 Y1 41.59(5) 86 53 ?
O1 Al1 Y1 138.41(5) 38_444 53 ?
O1 Al1 Y1 88.52(5) 43_444 53 ?
Yb1 Al1 Y1 113.6 . 53 ?
Yb1 Al1 Y1 0.0 53 53 ?
Yb1 Al1 Y1 113.6 9 53 ?
Yb1 Al1 Y1 66.4 57 53 ?
Y1 Al1 Y1 66.4 49 53 ?
Y1 Al1 Y1 180.0 5 53 ?
O1 Al1 Y1 138.41(5) 96 9 ?
O1 Al1 Y1 41.59(5) 48_444 9 ?
O1 Al1 Y1 134.36(5) 91 9 ?
O1 Al1 Y1 88.52(5) 86 9 ?
O1 Al1 Y1 91.48(5) 38_444 9 ?
O1 Al1 Y1 45.64(5) 43_444 9 ?
Yb1 Al1 Y1 66.4 . 9 ?
Yb1 Al1 Y1 113.6 53 9 ?
Yb1 Al1 Y1 0.0 9 9 ?
Yb1 Al1 Y1 180.0 57 9 ?
Y1 Al1 Y1 113.6 49 9 ?
Y1 Al1 Y1 66.4 5 9 ?
Y1 Al1 Y1 113.6 53 9 ?
O1 Al1 Y1 41.59(5) 96 57 ?
O1 Al1 Y1 138.41(5) 48_444 57 ?
O1 Al1 Y1 45.64(5) 91 57 ?
O1 Al1 Y1 91.48(5) 86 57 ?
O1 Al1 Y1 88.52(5) 38_444 57 ?
O1 Al1 Y1 134.36(5) 43_444 57 ?
Yb1 Al1 Y1 113.6 . 57 ?
Yb1 Al1 Y1 66.4 53 57 ?
Yb1 Al1 Y1 180.0 9 57 ?
Yb1 Al1 Y1 0.0 57 57 ?
Y1 Al1 Y1 66.4 49 57 ?
Y1 Al1 Y1 113.6 5 57 ?
Y1 Al1 Y1 66.4 53 57 ?
Y1 Al1 Y1 180.0 9 57 ?
O1 Al1 Yb1 134.36(5) 96 5 ?
O1 Al1 Yb1 45.64(5) 48_444 5 ?
O1 Al1 Yb1 88.52(5) 91 5 ?
O1 Al1 Yb1 138.41(5) 86 5 ?
O1 Al1 Yb1 41.59(5) 38_444 5 ?
O1 Al1 Yb1 91.48(5) 43_444 5 ?
Yb1 Al1 Yb1 66.4 . 5 ?
Yb1 Al1 Yb1 180.0 53 5 ?
Yb1 Al1 Yb1 66.4 9 5 ?
Yb1 Al1 Yb1 113.6 57 5 ?
Y1 Al1 Yb1 113.6 49 5 ?
Y1 Al1 Yb1 0.0 5 5 ?
Y1 Al1 Yb1 180.0 53 5 ?
Y1 Al1 Yb1 66.4 9 5 ?
Y1 Al1 Yb1 113.6 57 5 ?
O1 Al1 Yb1 91.48(5) 96 49 ?
O1 Al1 Yb1 88.52(5) 48_444 49 ?
O1 Al1 Yb1 41.59(5) 91 49 ?
O1 Al1 Yb1 45.64(5) 86 49 ?
O1 Al1 Yb1 134.36(5) 38_444 49 ?
O1 Al1 Yb1 138.41(5) 43_444 49 ?
Yb1 Al1 Yb1 180.0 . 49 ?
Yb1 Al1 Yb1 66.4 53 49 ?
Yb1 Al1 Yb1 113.6 9 49 ?
Yb1 Al1 Yb1 66.4 57 49 ?
Y1 Al1 Yb1 0.0 49 49 ?
Y1 Al1 Yb1 113.6 5 49 ?
Y1 Al1 Yb1 66.4 53 49 ?
Y1 Al1 Yb1 113.6 9 49 ?
Y1 Al1 Yb1 66.4 57 49 ?
Yb1 Al1 Yb1 113.6 5 49 ?
O1 Al1 O1 113.94(6) 96 . ?
O1 Al1 O1 66.06(6) 48_444 . ?
O1 Al1 O1 117.40(6) 91 . ?
O1 Al1 O1 148.22(5) 86 . ?
O1 Al1 O1 31.78(5) 38_444 . ?
O1 Al1 O1 62.60(6) 43_444 . ?
Yb1 Al1 O1 32.10(2) . . ?
Yb1 Al1 O1 145.62(2) 53 . ?
Yb1 Al1 O1 59.92(2) 9 . ?
Yb1 Al1 O1 120.08(2) 57 . ?
Y1 Al1 O1 147.90(2) 49 . ?
Y1 Al1 O1 34.38(2) 5 . ?
Y1 Al1 O1 145.62(2) 53 . ?
Y1 Al1 O1 59.92(2) 9 . ?
Y1 Al1 O1 120.08(2) 57 . ?
Yb1 Al1 O1 34.38(2) 5 . ?
Yb1 Al1 O1 147.90(2) 49 . ?
O1 Al1 Al1 127.70(5) 96 49_666 ?
O1 Al1 Al1 52.30(5) 48_444 49_666 ?
O1 Al1 Al1 127.70(5) 91 49_666 ?
O1 Al1 Al1 127.70(5) 86 49_666 ?
O1 Al1 Al1 52.30(5) 38_444 49_666 ?
O1 Al1 Al1 52.30(5) 43_444 49_666 ?
Yb1 Al1 Al1 39.2 . 49_666 ?
Yb1 Al1 Al1 140.8 53 49_666 ?
Yb1 Al1 Al1 39.2 9 49_666 ?
Yb1 Al1 Al1 140.8 57 49_666 ?
Y1 Al1 Al1 140.8 49 49_666 ?
Y1 Al1 Al1 39.2 5 49_666 ?
Y1 Al1 Al1 140.8 53 49_666 ?
Y1 Al1 Al1 39.2 9 49_666 ?
Y1 Al1 Al1 140.8 57 49_666 ?
Yb1 Al1 Al1 39.2 5 49_666 ?
Yb1 Al1 Al1 140.8 49 49_666 ?
O1 Al1 Al1 20.71(2) . 49_666 ?
O1 Al2 O1 114.43(6) 89_655 28_445 ?
O1 Al2 O1 114.43(6) 89_655 . ?
O1 Al2 O1 99.94(11) 28_445 . ?
O1 Al2 O1 99.94(11) 89_655 68_656 ?
O1 Al2 O1 114.43(6) 28_445 68_656 ?
O1 Al2 O1 114.43(6) . 68_656 ?
O1 Al2 Yb1 130.03(5) 89_655 . ?
O1 Al2 Yb1 49.97(5) 28_445 . ?
O1 Al2 Yb1 49.97(5) . . ?
O1 Al2 Yb1 130.03(5) 68_656 . ?
O1 Al2 Y1 49.97(5) 89_655 50_656 ?
O1 Al2 Y1 130.03(5) 28_445 50_656 ?
O1 Al2 Y1 130.03(5) . 50_656 ?
O1 Al2 Y1 49.97(5) 68_656 50_656 ?
Yb1 Al2 Y1 180.0 . 50_656 ?
O1 Al2 Yb1 49.97(5) 89_655 50_656 ?
O1 Al2 Yb1 130.03(5) 28_445 50_656 ?
O1 Al2 Yb1 130.03(5) . 50_656 ?
O1 Al2 Yb1 49.97(5) 68_656 50_656 ?
Yb1 Al2 Yb1 180.0 . 50_656 ?
Y1 Al2 Yb1 0.0 50_656 50_656 ?
O1 Al2 O1 144.73(5) 89_655 54_655 ?
O1 Al2 O1 57.74(8) 28_445 54_655 ?
O1 Al2 O1 100.80(5) . 54_655 ?
O1 Al2 O1 61.96(7) 68_656 54_655 ?
Yb1 Al2 O1 74.38(3) . 54_655 ?
Y1 Al2 O1 105.62(3) 50_656 54_655 ?
Yb1 Al2 O1 105.62(3) 50_656 54_655 ?
O1 Al2 O1 61.96(7) 89_655 77 ?
O1 Al2 O1 100.80(5) 28_445 77 ?
O1 Al2 O1 57.74(8) . 77 ?
O1 Al2 O1 144.73(5) 68_656 77 ?
Yb1 Al2 O1 74.38(3) . 77 ?
Y1 Al2 O1 105.62(3) 50_656 77 ?
Yb1 Al2 O1 105.62(3) 50_656 77 ?
O1 Al2 O1 148.75(6) 54_655 77 ?
O1 Al2 O1 57.74(8) 89_655 45_445 ?
O1 Al2 O1 61.96(7) 28_445 45_445 ?
O1 Al2 O1 144.73(5) . 45_445 ?
O1 Al2 O1 100.80(5) 68_656 45_445 ?
Yb1 Al2 O1 105.62(3) . 45_445 ?
Y1 Al2 O1 74.38(3) 50_656 45_445 ?
Yb1 Al2 O1 74.38(3) 50_656 45_445 ?
O1 Al2 O1 94.159(15) 54_655 45_445 ?
O1 Al2 O1 94.159(15) 77 45_445 ?
O1 Al2 O1 100.80(5) 89_655 22_554 ?
O1 Al2 O1 144.73(5) 28_445 22_554 ?
O1 Al2 O1 61.96(7) . 22_554 ?
O1 Al2 O1 57.74(8) 68_656 22_554 ?
Yb1 Al2 O1 105.62(3) . 22_554 ?
Y1 Al2 O1 74.38(3) 50_656 22_554 ?
Yb1 Al2 O1 74.38(3) 50_656 22_554 ?
O1 Al2 O1 94.159(15) 54_655 22_554 ?
O1 Al2 O1 94.159(15) 77 22_554 ?
O1 Al2 O1 148.75(6) 45_445 22_554 ?
Al2 O1 Al1 130.40(10) . 38_444 ?
Al2 O1 Yb1 93.91(7) . . ?
Al1 O1 Yb1 104.77(7) 38_444 . ?
Al2 O1 Y1 120.85(8) . 5 ?
Al1 O1 Y1 100.01(7) 38_444 5 ?
Yb1 O1 Y1 101.67(6) . 5 ?
Al2 O1 Yb1 120.85(8) . 5 ?
Al1 O1 Yb1 100.01(7) 38_444 5 ?
Yb1 O1 Yb1 101.67(6) . 5 ?
Y1 O1 Yb1 0.0 5 5 ?
Al2 O1 O1 134.77(11) . 9 ?
Al1 O1 O1 46.75(4) 38_444 9 ?
Yb1 O1 O1 58.67(6) . 9 ?
Y1 O1 O1 100.84(5) 5 9 ?
Yb1 O1 O1 100.84(5) 5 9 ?
Al2 O1 O1 161.46(10) . 5 ?
Al1 O1 O1 46.75(4) 38_444 5 ?
Yb1 O1 O1 104.52(5) . 5 ?
Y1 O1 O1 53.87(6) 5 5 ?
Yb1 O1 O1 53.87(6) 5 5 ?
O1 O1 O1 60.0 9 5 ?
Al2 O1 O1 40.03(5) . 28_445 ?
Al1 O1 O1 133.56(11) 38_444 28_445 ?
Yb1 O1 O1 53.88(4) . 28_445 ?
Y1 O1 O1 123.06(10) 5 28_445 ?
Yb1 O1 O1 123.06(10) 5 28_445 ?
O1 O1 O1 103.59(9) 9 28_445 ?
O1 O1 O1 158.32(4) 5 28_445 ?
Al2 O1 O1 89.88(8) . 77 ?
Al1 O1 O1 43.25(4) 38_444 77 ?
Yb1 O1 O1 96.56(5) . 77 ?
Y1 O1 O1 142.51(6) 5 77 ?
Yb1 O1 O1 142.51(6) 5 77 ?
O1 O1 O1 61.94(4) 9 77 ?
O1 O1 O1 90.0 5 77 ?
O1 O1 O1 94.13(9) 28_445 77 ?
Al2 O1 O1 103.14(9) . 81 ?
Al1 O1 O1 43.25(4) 38_444 81 ?
Yb1 O1 O1 147.05(6) . 81 ?
Y1 O1 O1 93.54(5) 5 81 ?
Yb1 O1 O1 93.54(5) 5 81 ?
O1 O1 O1 90.0 9 81 ?
O1 O1 O1 61.94(4) 5 81 ?
O1 O1 O1 136.48(8) 28_445 81 ?
O1 O1 O1 56.12(8) 77 81 ?
Al2 O1 O1 101.06(6) . 38_444 ?
Al1 O1 O1 127.43(5) 38_444 38_444 ?
Yb1 O1 O1 55.17(5) . 38_444 ?
Y1 O1 O1 50.90(5) 5 38_444 ?
Yb1 O1 O1 50.90(5) 5 38_444 ?
O1 O1 O1 91.55(3) 9 38_444 ?
O1 O1 O1 88.11(4) 5 38_444 ?
O1 O1 O1 77.71(6) 28_445 38_444 ?
O1 O1 O1 149.93(7) 77 38_444 ?
O1 O1 O1 144.00(8) 81 38_444 ?
Al2 O1 O1 85.76(7) . 22_554 ?
Al1 O1 O1 99.64(9) 38_444 22_554 ?
Yb1 O1 O1 147.84(8) . 22_554 ?
Y1 O1 O1 53.02(4) 5 22_554 ?
Yb1 O1 O1 53.02(4) 5 22_554 ?
O1 O1 O1 137.12(9) 9 22_554 ?
O1 O1 O1 77.60(9) 5 22_554 ?
O1 O1 O1 119.07(9) 28_445 22_554 ?
O1 O1 O1 115.60(6) 77 22_554 ?
O1 O1 O1 62.65(7) 81 22_554 ?
O1 O1 O1 93.27(6) 38_444 22_554 ?
Al2 O1 O1 32.78(3) . 89_655 ?
Al1 O1 O1 97.95(8) 38_444 89_655 ?
Yb1 O1 O1 110.46(6) . 89_655 ?
Y1 O1 O1 137.49(9) 5 89_655 ?
Yb1 O1 O1 137.49(9) 5 89_655 ?
O1 O1 O1 119.31(9) 9 89_655 ?
O1 O1 O1 136.07(5) 5 89_655 ?
O1 O1 O1 62.91(3) 28_445 89_655 ?
O1 O1 O1 60.82(8) 77 89_655 ?
O1 O1 O1 74.30(8) 81 89_655 ?
O1 O1 O1 133.82(4) 38_444 89_655 ?
O1 O1 O1 86.16(5) 22_554 89_655 ?
Al2 O1 O1 32.78(3) . 68_656 ?
Al1 O1 O1 140.89(10) 38_444 68_656 ?
Yb1 O1 O1 110.46(6) . 68_656 ?
Y1 O1 O1 89.19(7) 5 68_656 ?
Yb1 O1 O1 89.19(7) 5 68_656 ?
O1 O1 O1 166.34(11) 9 68_656 ?
O1 O1 O1 133.54(10) 5 68_656 ?
O1 O1 O1 62.91(3) 28_445 68_656 ?
O1 O1 O1 114.66(8) 77 68_656 ?
O1 O1 O1 98.69(9) 81 68_656 ?
O1 O1 O1 87.59(5) 38_444 68_656 ?
O1 O1 O1 56.53(8) 22_554 68_656 ?
O1 O1 O1 54.18(7) 89_655 68_656 ?
Al2 O1 Al2 87.07(6) . 81 ?
Al1 O1 Al2 74.50(5) 38_444 81 ?
Yb1 O1 Al2 179.02(7) . 81 ?
Y1 O1 Al2 77.87(4) 5 81 ?
Yb1 O1 Al2 77.87(4) 5 81 ?
O1 O1 Al2 120.51(5) 9 81 ?
O1 O1 Al2 74.50(6) 5 81 ?
O1 O1 Al2 127.10(3) 28_445 81 ?
O1 O1 Al2 83.37(6) 77 81 ?
O1 O1 Al2 32.38(4) 81 81 ?
O1 O1 Al2 124.72(8) 38_444 81 ?
O1 O1 Al2 32.28(4) 22_554 81 ?
O1 O1 Al2 70.37(7) 89_655 81 ?
O1 O1 Al2 70.44(6) 68_656 81 ?

loop_
_geom_bond_atom_site_label_1
_geom_bond_atom_site_label_2
_geom_bond_distance
_geom_bond_site_symmetry_2
_geom_bond_publ_flag
Yb1 O1 2.2974(17) 43_444 ?
Yb1 O1 2.2974(17) . ?
Yb1 O1 2.2974(17) 28_445 ?
Yb1 O1 2.2974(17) 18_545 ?
Yb1 O1 2.4298(17) 16_545 ?
Yb1 O1 2.4298(17) 35_445 ?
Yb1 O1 2.4298(17) 9 ?
Yb1 O1 2.4298(17) 38_444 ?
Yb1 Al2 2.9932(4) . ?
Yb1 Al2 2.9932(4) 50_556 ?
Yb1 Al1 3.3465(4) . ?
Yb1 Al1 3.3465(4) 38_444 ?
Al1 O1 1.9172(16) 96 ?
Al1 O1 1.9172(16) 48_444 ?
Al1 O1 1.9172(16) 91 ?
Al1 O1 1.9172(16) 86 ?
Al1 O1 1.9172(16) 38_444 ?
Al1 O1 1.9172(16) 43_444 ?
Al1 Yb1 3.3465(4) 53 ?
Al1 Yb1 3.3465(4) 9 ?
Al1 Yb1 3.3465(4) 57 ?
Al1 Y1 3.3465(4) 49 ?
Al1 Y1 3.3465(4) 5 ?
Al1 Y1 3.3465(4) 53 ?
Al1 Y1 3.3465(4) 9 ?
Al1 Y1 3.3465(4) 57 ?
Al1 Yb1 3.3465(4) 5 ?
Al1 Yb1 3.3465(4) 49 ?
Al1 O1 4.2891(18) . ?
Al1 Al1 20.738(2) 49_666 ?
Al2 O1 1.7686(16) 89_655 ?
Al2 O1 1.7686(16) 28_445 ?
Al2 O1 1.7686(16) . ?
Al2 O1 1.7686(16) 68_656 ?
Al2 Y1 2.9932(4) 50_656 ?
Al2 Yb1 2.9932(4) 50_656 ?
Al2 O1 3.3027(17) 54_655 ?
Al2 O1 3.3027(17) 77 ?
Al2 O1 3.3027(17) 45_445 ?
Al2 O1 3.3027(17) 22_554 ?
O1 Al1 1.9172(16) 38_444 ?
O1 Y1 2.4298(17) 5 ?
O1 Yb1 2.4298(17) 5 ?
O1 O1 2.627(3) 9 ?
O1 O1 2.627(3) 5 ?
O1 O1 2.709(3) 28_445 ?
O1 O1 2.793(3) 77 ?
O1 O1 2.793(3) 81 ?
O1 O1 2.845(3) 38_444 ?
O1 O1 2.923(3) 22_554 ?
O1 O1 2.974(3) 89_655 ?
O1 O1 2.974(3) 68_656 ?
O1 Al2 3.3027(17) 81 ?

loop_
_geom_torsion_atom_site_label_1
_geom_torsion_atom_site_label_2
_geom_torsion_atom_site_label_3
_geom_torsion_atom_site_label_4
_geom_torsion
_geom_torsion_site_symmetry_1
_geom_torsion_site_symmetry_2
_geom_torsion_site_symmetry_3
_geom_torsion_site_symmetry_4
_geom_torsion_publ_flag
Al1 Al1 Al1 O1 3.23(6) ? . 49_666 43_444 ?
